data_4310235
loop_
_publ_author_name
'Elisabetta Iengo'
'Ennio Zangrando'
'Marco Bellini'
'Enzo Alessio'
'Anna Prodi'
'Claudio Chiorboli'
'Franco Scandola'

_publ_contact_author_address
;
Dipartimento di Scienze Chimiche
Universit\`a di Trieste
Trieste 34127
Italy
;
_publ_contact_author_email zangrando@univ.trieste.it
_publ_contact_author_name 'Prof Ennio Zangrando'
_publ_section_title
;
Pyridylporphyrin Metallacycles with a Slipped Cofacial Geometry:
Spectroscopic, X-ray, and Photophysical Characterization
;
_journal_name_full 'Inorganic Chemistry'
_journal_page_first 9752
_journal_page_last 9762
_journal_paper_doi 10.1021/ic051210l
_journal_volume 44
_journal_year 2005
_chemical_formula_moiety 'C92 H64 Cl4 N12 O6 Ru2 Zn2, 8(C H Cl3)'
_chemical_formula_sum 'C100 H72 Cl28 N12 O6 Ru2 Zn2'
_chemical_formula_weight 2863.18
_chemical_name_systematic
;
 bis[trans,cis,cis-dichloro-dicarbonyl-
 bis(ethanol-zinc(II)-5,10-bis(4'pyridyl)-15,20-diphenyl-porphyrinato)-
 -ruthenium(II)] octachloroform solvate
;
_space_group_IT_number 14
_symmetry_cell_setting monoclinic
_symmetry_space_group_name_Hall '-P 2ybc'
_symmetry_space_group_name_H-M 'P 1 21/c 1'
_atom_sites_solution_hydrogens geom
_atom_sites_solution_primary direct
_atom_sites_solution_secondary difmap
_audit_creation_method SHELXL-97
_cell_angle_alpha 90.00
_cell_angle_beta 90.95(3)
_cell_angle_gamma 90.00
_cell_formula_units_Z 2
_cell_length_a 11.239(4)
_cell_length_b 14.018(4)
_cell_length_c 37.997(7)
_cell_measurement_temperature 160(2)
_cell_volume 5986(3)
_computing_cell_refinement 'Denzo (Otwinowski & Minor 1997)'
_computing_data_collection 'Nonius, Supergui'
_computing_data_reduction 'Denzo and Scalepack (Otwinowski & Minor 1997)'
_computing_molecular_graphics 'Ortep3/windows (Farrugia,1997)'
_computing_publication_material 'Wingx 1.64.05 (Farrugia, 1999)'
_computing_structure_refinement 'SHELX97 (Sheldrick, 1998)'
_computing_structure_solution 'SHELX97 (Sheldrick, 1998)'
_diffrn_ambient_temperature 160(2)
_diffrn_detector_area_resol_mean 14
_diffrn_measured_fraction_theta_full 0.959
_diffrn_measured_fraction_theta_max 0.959
_diffrn_measurement_device_type kappaCCD
_diffrn_measurement_method 'CCD rotation images, thick slices'
_diffrn_radiation_monochromator graphite
_diffrn_radiation_source 'rotating anode'
_diffrn_radiation_type CuK\a
_diffrn_radiation_wavelength 1.54178
_diffrn_reflns_av_R_equivalents 0.0661
_diffrn_reflns_av_sigmaI/netI 0.0570
_diffrn_reflns_limit_h_max 11
_diffrn_reflns_limit_h_min -12
_diffrn_reflns_limit_k_max 15
_diffrn_reflns_limit_k_min -15
_diffrn_reflns_limit_l_max 42
_diffrn_reflns_limit_l_min -42
_diffrn_reflns_number 37767
_diffrn_reflns_theta_full 60.12
_diffrn_reflns_theta_max 60.12
_diffrn_reflns_theta_min 3.36
_exptl_absorpt_coefficient_mu 8.662
_exptl_absorpt_correction_type none
_exptl_crystal_colour purple
_exptl_crystal_density_diffrn 1.589
_exptl_crystal_density_method 'not measured'
_exptl_crystal_description plate
_exptl_crystal_F_000 2856
_refine_diff_density_max 1.075
_refine_diff_density_min -1.040
_refine_diff_density_rms 0.140
_refine_ls_extinction_coef 0.00020(7)
_refine_ls_extinction_expression Fc^*^=kFc[1+0.001xFc^2^\l^3^/sin(2\q)]^-1/4^
_refine_ls_extinction_method SHELXL
_refine_ls_goodness_of_fit_ref 1.056
_refine_ls_hydrogen_treatment riding
_refine_ls_matrix_type full
_refine_ls_number_parameters 680
_refine_ls_number_reflns 8554
_refine_ls_number_restraints 3
_refine_ls_restrained_S_all 1.056
_refine_ls_R_factor_all 0.0971
_refine_ls_R_factor_gt 0.0761
_refine_ls_shift/su_max 0.001
_refine_ls_shift/su_mean 0.000
_refine_ls_structure_factor_coef Fsqd
_refine_ls_weighting_details 'calc w=1/[\s^2^(Fo^2^)+(0.1620P)^2^+15.3605P] where P=(Fo^2^+2Fc^2^)/3'
_refine_ls_weighting_scheme calc
_refine_ls_wR_factor_gt 0.2269
_refine_ls_wR_factor_ref 0.2529
_reflns_number_gt 6445
_reflns_number_total 8554
_reflns_threshold_expression >2sigma(I)
_cod_data_source_file ic051210lsi20050721_042745_1.cif
_cod_data_source_block 1a
_cod_original_sg_symbol_H-M 'P 21/c'
_cod_database_code 4310235

loop_
_symmetry_equiv_pos_as_xyz
'x, y, z'
'-x, y+1/2, -z+1/2'
'-x, -y, -z'
'x, -y-1/2, z-1/2'

loop_
_atom_site_label
_atom_site_type_symbol
_atom_site_fract_x
_atom_site_fract_y
_atom_site_fract_z
_atom_site_U_iso_or_equiv
_atom_site_adp_type
_atom_site_occupancy
_atom_site_symmetry_multiplicity
_atom_site_calc_flag
_atom_site_refinement_flags
_atom_site_disorder_assembly
_atom_site_disorder_group
Ru Ru 0.65987(6) 0.12609(5) 0.567874(14) 0.0446(3) Uani 1 1 d . . .
Cl1 Cl 0.49325(19) 0.23304(18) 0.56857(5) 0.0575(6) Uani 1 1 d . . .
Cl2 Cl 0.8277(2) 0.02214(15) 0.56589(5) 0.0535(6) Uani 1 1 d . . .
C1a C 0.5600(9) 0.0311(7) 0.5489(2) 0.059(2) Uani 1 1 d . . .
C2a C 0.6211(8) 0.0843(7) 0.6130(2) 0.053(2) Uani 1 1 d . . .
O1a O 0.5000(7) -0.0272(5) 0.53839(17) 0.083(2) Uani 1 1 d . . .
O2a O 0.5951(6) 0.0602(5) 0.64055(16) 0.0705(19) Uani 1 1 d . . .
Zn Zn 0.86784(9) 0.34510(8) 0.32824(2) 0.0416(3) Uani 1 1 d D . .
N1 N 0.7588(6) 0.2409(5) 0.34838(15) 0.0420(15) Uani 1 1 d . . .
N2 N 0.9010(6) 0.3948(5) 0.37920(15) 0.0406(15) Uani 1 1 d . . .
N3 N 0.9418(5) 0.4689(5) 0.30916(15) 0.0391(15) Uani 1 1 d . . .
N4 N 0.7963(6) 0.3185(5) 0.27903(15) 0.0402(15) Uani 1 1 d . . .
C1 C 0.6917(7) 0.1781(6) 0.32986(19) 0.0395(18) Uani 1 1 d . . .
C2 C 0.6352(8) 0.1124(6) 0.3535(2) 0.049(2) Uani 1 1 d . . .
H2 H 0.5835 0.0613 0.3472 0.058 Uiso 1 1 calc R . .
C3 C 0.6697(7) 0.1374(6) 0.3861(2) 0.0422(19) Uani 1 1 d . . .
H3 H 0.6473 0.1069 0.4073 0.051 Uiso 1 1 calc R . .
C4 C 0.7471(7) 0.2188(6) 0.38322(19) 0.0424(19) Uani 1 1 d . . .
C5 C 0.7951(7) 0.2710(6) 0.41158(18) 0.0385(17) Uani 1 1 d . . .
C6 C 0.8637(7) 0.3528(6) 0.40928(19) 0.0400(18) Uani 1 1 d . . .
C7 C 0.8994(8) 0.4098(7) 0.4386(2) 0.055(2) Uani 1 1 d . . .
H7 H 0.8823 0.3981 0.4626 0.066 Uiso 1 1 calc R . .
C8 C 0.9629(8) 0.4843(6) 0.42558(19) 0.046(2) Uani 1 1 d . . .
H8 H 1.0008 0.5333 0.4389 0.055 Uiso 1 1 calc R . .
C9 C 0.9618(7) 0.4750(6) 0.38841(19) 0.0431(19) Uani 1 1 d . . .
C10 C 1.0135(7) 0.5392(6) 0.3647(2) 0.0434(19) Uani 1 1 d . . .
C11 C 1.0052(7) 0.5357(6) 0.32790(19) 0.0409(18) Uani 1 1 d . . .
C12 C 1.0591(8) 0.6021(7) 0.3046(2) 0.052(2) Uani 1 1 d . . .
H12 H 1.1076 0.6549 0.3112 0.062 Uiso 1 1 calc R . .
C13 C 1.0281(8) 0.5756(6) 0.2711(2) 0.048(2) Uani 1 1 d . . .
H13 H 1.0505 0.6065 0.2499 0.058 Uiso 1 1 calc R . .
C14 C 0.9553(7) 0.4923(6) 0.27390(18) 0.0410(18) Uani 1 1 d . . .
C15 C 0.9046(7) 0.4418(6) 0.24570(19) 0.0417(18) Uani 1 1 d . . .
C16 C 0.8301(8) 0.3613(6) 0.2479(2) 0.045(2) Uani 1 1 d . . .
C17 C 0.7797(8) 0.3110(6) 0.21911(18) 0.044(2) Uani 1 1 d . . .
H17 H 0.7904 0.3252 0.1949 0.053 Uiso 1 1 calc R . .
C18 C 0.7135(7) 0.2394(6) 0.23211(19) 0.0436(19) Uani 1 1 d . . .
H18 H 0.6680 0.1946 0.2189 0.052 Uiso 1 1 calc R . .
C19 C 0.7249(7) 0.2437(6) 0.2700(2) 0.0434(19) Uani 1 1 d . . .
C20 C 0.6735(7) 0.1789(6) 0.29326(19) 0.0443(19) Uani 1 1 d . . .
N5 N 1.2265(6) 0.7631(5) 0.41023(15) 0.0433(16) Uani 1 1 d . . .
C21 C 1.2512(8) 0.6709(7) 0.4169(2) 0.049(2) Uani 1 1 d . . .
H21 H 1.3170 0.6555 0.4318 0.058 Uiso 1 1 calc R . .
C22 C 1.1831(8) 0.5976(6) 0.4026(2) 0.050(2) Uani 1 1 d . . .
H22 H 1.2033 0.5331 0.4075 0.060 Uiso 1 1 calc R . .
C23 C 1.0851(7) 0.6184(6) 0.38098(18) 0.0410(18) Uani 1 1 d . . .
C24 C 1.0625(7) 0.7136(6) 0.37425(19) 0.0432(19) Uani 1 1 d . . .
H24 H 0.9972 0.7306 0.3593 0.052 Uiso 1 1 calc R . .
C25 C 1.1327(7) 0.7842(6) 0.38871(19) 0.0422(18) Uani 1 1 d . . .
H25 H 1.1151 0.8490 0.3835 0.051 Uiso 1 1 calc R . .
N6 N 0.7067(6) 0.1775(5) 0.51629(15) 0.0427(16) Uani 1 1 d . . .
C26 C 0.8199(8) 0.1790(6) 0.5049(2) 0.049(2) Uani 1 1 d . . .
H26 H 0.8815 0.1588 0.5206 0.058 Uiso 1 1 calc R . .
C27 C 0.8498(8) 0.2079(6) 0.4721(2) 0.051(2) Uani 1 1 d . . .
H27 H 0.9309 0.2077 0.4656 0.062 Uiso 1 1 calc R . .
C28 C 0.7641(8) 0.2374(6) 0.44838(18) 0.043(2) Uani 1 1 d . . .
C29 C 0.6485(7) 0.2370(6) 0.45945(19) 0.0432(19) Uani 1 1 d . . .
H29 H 0.5863 0.2568 0.4438 0.052 Uiso 1 1 calc R . .
C30 C 0.6222(8) 0.2082(6) 0.49292(19) 0.049(2) Uani 1 1 d . . .
H30 H 0.5417 0.2098 0.5001 0.059 Uiso 1 1 calc R . .
C31 C 0.5889(8) 0.1050(6) 0.27750(19) 0.046(2) Uani 1 1 d . . .
C32 C 0.6160(9) 0.0101(7) 0.2787(3) 0.064(3) Uani 1 1 d . . .
H32 H 0.6874 -0.0107 0.2901 0.076 Uiso 1 1 calc R . .
C33 C 0.5393(10) -0.0560(8) 0.2635(3) 0.070(3) Uani 1 1 d . . .
H33 H 0.5581 -0.1220 0.2649 0.084 Uiso 1 1 calc R . .
C34 C 0.4376(9) -0.0280(8) 0.2465(2) 0.060(3) Uani 1 1 d . . .
H34 H 0.3872 -0.0734 0.2352 0.072 Uiso 1 1 calc R . .
C35 C 0.4094(9) 0.0661(8) 0.2461(2) 0.067(3) Uani 1 1 d . . .
H35 H 0.3369 0.0859 0.2352 0.080 Uiso 1 1 calc R . .
C36 C 0.4845(9) 0.1345(8) 0.2614(2) 0.060(2) Uani 1 1 d . . .
H36 H 0.4640 0.2002 0.2607 0.072 Uiso 1 1 calc R . .
C37 C 0.9312(8) 0.4781(6) 0.2098(2) 0.046(2) Uani 1 1 d . . .
C38 C 0.8424(9) 0.5153(6) 0.1874(2) 0.052(2) Uani 1 1 d . . .
H38 H 0.7624 0.5188 0.1950 0.062 Uiso 1 1 calc R . .
C39 C 0.8712(9) 0.5465(6) 0.1543(2) 0.055(2) Uani 1 1 d . . .
H39 H 0.8105 0.5714 0.1392 0.066 Uiso 1 1 calc R . .
C40 C 0.9856(10) 0.5426(7) 0.1427(2) 0.061(3) Uani 1 1 d . . .
H40 H 1.0045 0.5648 0.1199 0.073 Uiso 1 1 calc R . .
C41 C 1.0717(8) 0.5065(7) 0.1643(2) 0.056(2) Uani 1 1 d . . .
H41 H 1.1515 0.5050 0.1565 0.068 Uiso 1 1 calc R . .
C42 C 1.0468(8) 0.4727(6) 0.1966(2) 0.051(2) Uani 1 1 d . . .
H42 H 1.1084 0.4448 0.2105 0.061 Uiso 1 1 calc R . .
O3 O 1.0228(5) 0.2560(5) 0.32145(16) 0.0597(16) Uani 1 1 d D . .
H3A H 1.010(3) 0.2046(14) 0.3111(10) 0.072 Uiso 1 1 d D . .
C43 C 1.1403(8) 0.2869(8) 0.3127(3) 0.071(3) Uani 1 1 d . . .
H43A H 1.1996 0.2517 0.3273 0.085 Uiso 1 1 calc R . .
H43B H 1.1489 0.3558 0.3180 0.085 Uiso 1 1 calc R . .
C44 C 1.1632(11) 0.2697(10) 0.2746(3) 0.088(4) Uani 1 1 d D . .
H44A H 1.2436 0.2914 0.2690 0.132 Uiso 1 1 calc R . .
H44B H 1.1049 0.3051 0.2603 0.132 Uiso 1 1 calc R . .
H44C H 1.1561 0.2014 0.2695 0.132 Uiso 1 1 calc R . .
C1S C 0.2059(9) 0.3412(8) 0.0473(2) 0.067(3) Uani 1 1 d . . .
H1S H 0.2919 0.3237 0.0455 0.080 Uiso 1 1 calc R . .
C2S C 0.7373(9) 0.7123(8) 0.0699(2) 0.065(3) Uani 1 1 d . . .
H2S H 0.7641 0.6500 0.0599 0.078 Uiso 1 1 calc R . .
C3S C 0.5461(11) 0.9586(10) 0.1565(3) 0.093(4) Uani 1 1 d . . .
H3S H 0.4805 0.9993 0.1657 0.112 Uiso 1 1 calc R . .
C4S C 0.3431(11) 1.2229(10) 0.1475(3) 0.089(4) Uani 1 1 d . . .
H4S H 0.3490 1.2629 0.1258 0.106 Uiso 1 1 calc R . .
Cl10 Cl 0.1653(3) 0.4149(3) 0.01213(7) 0.0982(10) Uani 1 1 d . . .
Cl11 Cl 0.1170(3) 0.2359(3) 0.04512(10) 0.1069(11) Uani 1 1 d . . .
Cl12 Cl 0.1823(4) 0.3975(3) 0.08733(8) 0.1152(13) Uani 1 1 d . . .
Cl20 Cl 0.6806(3) 0.7805(3) 0.03564(8) 0.1005(11) Uani 1 1 d . . .
Cl21 Cl 0.8593(3) 0.7661(3) 0.09036(9) 0.0945(10) Uani 1 1 d . . .
Cl22 Cl 0.6254(2) 0.6886(2) 0.10077(7) 0.0721(7) Uani 1 1 d . . .
Cl30 Cl 0.5353(4) 0.9628(4) 0.11119(11) 0.1317(14) Uani 1 1 d . . .
Cl31 Cl 0.6745(3) 1.0020(3) 0.17397(10) 0.1010(10) Uani 1 1 d . . .
Cl32 Cl 0.5181(4) 0.8397(3) 0.17146(11) 0.1218(14) Uani 1 1 d . . .
Cl40 Cl 0.4841(3) 1.2103(3) 0.16529(9) 0.1078(12) Uani 1 1 d . . .
Cl41 Cl 0.2791(4) 1.1163(4) 0.13567(18) 0.170(2) Uani 1 1 d . . .
Cl42 Cl 0.2476(4) 1.2807(4) 0.17633(13) 0.1507(19) Uani 1 1 d . . .

loop_
_atom_site_aniso_label
_atom_site_aniso_U_11
_atom_site_aniso_U_22
_atom_site_aniso_U_33
_atom_site_aniso_U_23
_atom_site_aniso_U_13
_atom_site_aniso_U_12
Ru 0.0537(5) 0.0470(5) 0.0329(4) 0.0003(2) -0.0007(3) -0.0147(3)
Cl1 0.0469(12) 0.0753(16) 0.0505(11) -0.0056(10) 0.0030(9) -0.0079(11)
Cl2 0.0720(15) 0.0466(12) 0.0417(10) 0.0025(8) -0.0042(9) -0.0030(10)
C1a 0.083(7) 0.059(6) 0.036(4) 0.001(4) 0.006(4) -0.015(5)
C2a 0.062(6) 0.052(5) 0.043(5) 0.002(4) 0.002(4) -0.028(5)
O1a 0.114(6) 0.075(5) 0.060(4) 0.006(3) -0.026(4) -0.052(5)
O2a 0.080(5) 0.084(5) 0.048(4) 0.008(3) 0.006(3) -0.019(4)
Zn 0.0486(7) 0.0425(7) 0.0335(5) 0.0026(4) -0.0041(4) -0.0070(5)
N1 0.043(4) 0.046(4) 0.038(3) 0.006(3) -0.004(3) -0.006(3)
N2 0.046(4) 0.044(4) 0.032(3) 0.006(3) -0.007(3) 0.000(3)
N3 0.043(4) 0.037(4) 0.037(3) 0.010(3) -0.002(3) -0.004(3)
N4 0.047(4) 0.040(4) 0.033(3) 0.000(3) 0.000(3) -0.001(3)
C1 0.039(4) 0.040(5) 0.040(4) -0.003(3) 0.004(3) -0.004(4)
C2 0.046(5) 0.046(5) 0.054(5) 0.006(4) 0.004(4) 0.000(4)
C3 0.038(4) 0.049(5) 0.039(4) 0.005(3) 0.000(3) -0.005(4)
C4 0.044(5) 0.046(5) 0.038(4) 0.009(3) 0.001(3) 0.002(4)
C5 0.038(4) 0.042(5) 0.035(4) 0.003(3) 0.003(3) -0.001(4)
C6 0.036(4) 0.046(5) 0.038(4) 0.004(3) -0.001(3) 0.001(4)
C7 0.058(6) 0.075(7) 0.032(4) 0.008(4) -0.006(4) -0.007(5)
C8 0.063(5) 0.043(5) 0.033(4) 0.000(3) -0.005(3) -0.012(4)
C9 0.042(5) 0.048(5) 0.039(4) 0.001(3) -0.006(3) -0.006(4)
C10 0.048(5) 0.036(5) 0.045(4) 0.004(3) -0.005(3) -0.005(4)
C11 0.037(4) 0.042(5) 0.043(4) 0.000(3) -0.005(3) -0.009(4)
C12 0.059(6) 0.055(6) 0.042(4) 0.003(4) 0.005(4) -0.009(4)
C13 0.054(5) 0.056(6) 0.035(4) 0.006(4) 0.002(3) -0.006(4)
C14 0.037(4) 0.049(5) 0.036(4) -0.001(3) -0.002(3) -0.005(4)
C15 0.044(5) 0.042(5) 0.039(4) 0.009(3) 0.000(3) 0.000(4)
C16 0.049(5) 0.046(5) 0.039(4) 0.002(3) 0.003(3) 0.011(4)
C17 0.063(5) 0.046(5) 0.024(3) 0.001(3) -0.006(3) 0.001(4)
C18 0.043(5) 0.054(5) 0.034(4) -0.002(3) -0.001(3) 0.002(4)
C19 0.046(5) 0.041(5) 0.043(4) -0.003(3) -0.002(3) -0.010(4)
C20 0.042(5) 0.054(5) 0.037(4) 0.001(3) -0.002(3) 0.003(4)
N5 0.052(4) 0.043(4) 0.035(3) -0.004(3) -0.001(3) -0.010(3)
C21 0.047(5) 0.053(6) 0.045(4) 0.001(4) -0.007(4) -0.008(4)
C22 0.060(6) 0.042(5) 0.047(4) 0.007(4) -0.002(4) 0.000(4)
C23 0.047(5) 0.042(5) 0.034(4) 0.002(3) 0.001(3) -0.009(4)
C24 0.040(5) 0.047(5) 0.042(4) -0.001(3) -0.005(3) -0.002(4)
C25 0.048(5) 0.037(5) 0.042(4) 0.001(3) -0.002(3) -0.004(4)
N6 0.055(4) 0.038(4) 0.035(3) 0.000(3) -0.006(3) -0.018(3)
C26 0.052(6) 0.050(5) 0.043(4) 0.010(4) -0.011(4) -0.005(4)
C27 0.055(5) 0.059(6) 0.041(4) 0.012(4) 0.000(4) 0.001(4)
C28 0.059(6) 0.038(5) 0.033(4) 0.000(3) -0.004(4) -0.014(4)
C29 0.044(5) 0.047(5) 0.038(4) 0.001(3) -0.004(3) -0.006(4)
C30 0.057(5) 0.054(6) 0.037(4) -0.004(4) 0.003(4) -0.006(4)
C31 0.061(6) 0.043(5) 0.035(4) -0.005(3) 0.003(4) -0.013(4)
C32 0.068(6) 0.053(6) 0.069(6) -0.013(5) -0.006(5) -0.011(5)
C33 0.079(8) 0.050(6) 0.082(7) -0.016(5) 0.016(6) -0.019(6)
C34 0.053(6) 0.075(8) 0.053(5) -0.014(5) 0.000(4) -0.028(5)
C35 0.067(7) 0.081(8) 0.054(5) -0.007(5) -0.008(4) -0.005(6)
C36 0.061(6) 0.068(7) 0.051(5) -0.001(4) -0.007(4) -0.012(5)
C37 0.054(5) 0.041(5) 0.043(4) -0.001(3) -0.002(4) -0.011(4)
C38 0.068(6) 0.046(5) 0.041(4) -0.003(4) -0.001(4) 0.001(4)
C39 0.079(7) 0.047(5) 0.038(4) 0.007(4) -0.007(4) 0.002(5)
C40 0.090(8) 0.058(6) 0.035(4) -0.004(4) 0.011(5) -0.016(5)
C41 0.050(5) 0.077(7) 0.043(5) -0.001(4) 0.010(4) -0.015(5)
C42 0.053(5) 0.056(6) 0.044(5) 0.000(4) -0.001(4) -0.004(4)
O3 0.056(4) 0.054(4) 0.069(4) 0.006(3) 0.001(3) 0.006(3)
C43 0.037(5) 0.070(7) 0.105(8) 0.009(6) -0.007(5) 0.006(5)
C44 0.075(8) 0.111(11) 0.079(7) 0.023(7) 0.008(6) 0.014(7)
C1S 0.059(6) 0.083(8) 0.059(5) 0.008(5) 0.004(4) 0.002(5)
C2S 0.069(7) 0.064(7) 0.063(6) -0.001(5) -0.004(5) 0.005(5)
C3S 0.081(8) 0.098(10) 0.100(9) -0.012(7) 0.001(6) 0.003(7)
C4S 0.092(9) 0.099(10) 0.075(7) 0.003(6) -0.004(6) -0.003(7)
Cl10 0.133(3) 0.093(2) 0.0680(16) 0.0178(15) -0.0037(16) 0.013(2)
Cl11 0.113(3) 0.090(2) 0.118(3) 0.0109(19) 0.025(2) -0.014(2)
Cl12 0.149(3) 0.128(3) 0.0685(18) -0.0178(18) -0.0074(18) 0.038(3)
Cl20 0.092(2) 0.129(3) 0.0803(18) 0.0297(18) -0.0040(15) 0.023(2)
Cl21 0.0755(19) 0.103(2) 0.105(2) 0.0092(17) -0.0186(16) -0.0292(17)
Cl22 0.0604(15) 0.0812(19) 0.0748(15) 0.0014(13) 0.0012(11) 0.0024(13)
Cl30 0.148(4) 0.137(4) 0.109(3) 0.006(2) -0.009(2) -0.020(3)
Cl31 0.090(2) 0.089(2) 0.124(3) 0.0086(19) -0.0037(18) -0.0039(18)
Cl32 0.154(4) 0.094(3) 0.118(3) -0.020(2) 0.035(2) -0.038(3)
Cl40 0.093(2) 0.123(3) 0.107(2) 0.034(2) -0.0269(18) -0.016(2)
Cl41 0.095(3) 0.149(4) 0.265(7) -0.064(4) -0.026(3) -0.016(3)
Cl42 0.132(4) 0.187(5) 0.133(3) -0.049(3) 0.001(3) 0.034(3)

loop_
_atom_type_symbol
_atom_type_description
_atom_type_scat_dispersion_real
_atom_type_scat_dispersion_imag
_atom_type_scat_source
C C 0.0181 0.0091 'International Tables Vol C Tables 4.2.6.8 and 6.1.1.4'
H H 0.0000 0.0000 'International Tables Vol C Tables 4.2.6.8 and 6.1.1.4'
N N 0.0311 0.0180 'International Tables Vol C Tables 4.2.6.8 and 6.1.1.4'
O O 0.0492 0.0322 'International Tables Vol C Tables 4.2.6.8 and 6.1.1.4'
Cl Cl 0.3639 0.7018 'International Tables Vol C Tables 4.2.6.8 and 6.1.1.4'
Zn Zn -1.5491 0.6778 'International Tables Vol C Tables 4.2.6.8 and 6.1.1.4'
Ru Ru 0.0552 3.2960 'International Tables Vol C Tables 4.2.6.8 and 6.1.1.4'

loop_
_geom_angle_atom_site_label_1
_geom_angle_atom_site_label_2
_geom_angle_atom_site_label_3
_geom_angle
_geom_angle_site_symmetry_1
_geom_angle_site_symmetry_3
_geom_angle_publ_flag
C2a Ru C1a 89.0(4) . . ?
C2a Ru N6 178.6(3) . . ?
C1a Ru N6 92.4(3) . . ?
C2a Ru N5 91.0(3) . 3_766 ?
C1a Ru N5 179.4(4) . 3_766 ?
N6 Ru N5 87.6(2) . 3_766 ?
C2a Ru Cl2 92.0(3) . . ?
C1a Ru Cl2 91.3(3) . . ?
N6 Ru Cl2 88.3(2) . . ?
N5 Ru Cl2 89.3(2) 3_766 . ?
C2a Ru Cl1 89.5(3) . . ?
C1a Ru Cl1 89.2(3) . . ?
N6 Ru Cl1 90.2(2) . . ?
N5 Ru Cl1 90.2(2) 3_766 . ?
Cl2 Ru Cl1 178.45(8) . . ?
O1a C1a Ru 178.1(8) . . ?
O2a C2a Ru 178.4(9) . . ?
N4 Zn N3 89.2(2) . . ?
N4 Zn N1 89.0(2) . . ?
N3 Zn N1 166.6(3) . . ?
N4 Zn N2 164.9(3) . . ?
N3 Zn N2 88.8(2) . . ?
N1 Zn N2 89.4(3) . . ?
N4 Zn O3 95.2(2) . . ?
N3 Zn O3 96.5(3) . . ?
N1 Zn O3 96.9(3) . . ?
N2 Zn O3 99.9(2) . . ?
C1 N1 C4 107.2(6) . . ?
C1 N1 Zn 126.8(5) . . ?
C4 N1 Zn 125.9(5) . . ?
C6 N2 C9 107.6(6) . . ?
C6 N2 Zn 125.7(5) . . ?
C9 N2 Zn 126.6(5) . . ?
C11 N3 C14 106.0(6) . . ?
C11 N3 Zn 127.0(5) . . ?
C14 N3 Zn 126.0(5) . . ?
C19 N4 C16 106.7(6) . . ?
C19 N4 Zn 126.1(5) . . ?
C16 N4 Zn 126.1(5) . . ?
N1 C1 C20 125.7(7) . . ?
N1 C1 C2 109.9(7) . . ?
C20 C1 C2 124.4(7) . . ?
C3 C2 C1 106.6(8) . . ?
C2 C3 C4 107.6(7) . . ?
N1 C4 C5 125.7(7) . . ?
N1 C4 C3 108.7(7) . . ?
C5 C4 C3 125.4(7) . . ?
C6 C5 C4 126.2(7) . . ?
C6 C5 C28 116.8(6) . . ?
C4 C5 C28 117.0(7) . . ?
N2 C6 C5 126.3(7) . . ?
N2 C6 C7 109.2(7) . . ?
C5 C6 C7 124.4(7) . . ?
C8 C7 C6 106.8(7) . . ?
C7 C8 C9 107.2(7) . . ?
N2 C9 C10 125.2(7) . . ?
N2 C9 C8 109.2(7) . . ?
C10 C9 C8 125.7(7) . . ?
C11 C10 C9 126.6(7) . . ?
C11 C10 C23 117.7(7) . . ?
C9 C10 C23 115.8(7) . . ?
N3 C11 C10 124.7(7) . . ?
N3 C11 C12 110.2(7) . . ?
C10 C11 C12 125.1(7) . . ?
C13 C12 C11 107.3(8) . . ?
C12 C13 C14 106.8(7) . . ?
N3 C14 C15 124.8(7) . . ?
N3 C14 C13 109.7(6) . . ?
C15 C14 C13 125.6(7) . . ?
C14 C15 C16 126.5(7) . . ?
C14 C15 C37 116.3(7) . . ?
C16 C15 C37 117.2(7) . . ?
N4 C16 C15 124.7(7) . . ?
N4 C16 C17 109.5(7) . . ?
C15 C16 C17 125.8(7) . . ?
C18 C17 C16 107.7(7) . . ?
C17 C18 C19 107.1(7) . . ?
N4 C19 C20 126.0(7) . . ?
N4 C19 C18 109.0(7) . . ?
C20 C19 C18 124.9(7) . . ?
C19 C20 C1 125.2(8) . . ?
C19 C20 C31 117.1(6) . . ?
C1 C20 C31 117.7(7) . . ?
C21 N5 C25 118.6(7) . . ?
C21 N5 Ru 119.9(5) . 3_766 ?
C25 N5 Ru 121.5(5) . 3_766 ?
N5 C21 C22 121.8(8) . . ?
C21 C22 C23 120.1(8) . . ?
C24 C23 C22 116.9(7) . . ?
C24 C23 C10 122.9(7) . . ?
C22 C23 C10 120.1(7) . . ?
C25 C24 C23 121.3(7) . . ?
N5 C25 C24 121.3(7) . . ?
C26 N6 C30 115.9(6) . . ?
C26 N6 Ru 122.7(5) . . ?
C30 N6 Ru 121.4(6) . . ?
N6 C26 C27 123.2(8) . . ?
C26 C27 C28 120.8(8) . . ?
C27 C28 C29 117.1(7) . . ?
C27 C28 C5 121.9(8) . . ?
C29 C28 C5 121.0(7) . . ?
C30 C29 C28 120.3(8) . . ?
N6 C30 C29 122.8(8) . . ?
C32 C31 C36 119.7(8) . . ?
C32 C31 C20 120.8(8) . . ?
C36 C31 C20 119.5(8) . . ?
C31 C32 C33 120.0(10) . . ?
C34 C33 C32 121.1(10) . . ?
C35 C34 C33 118.7(9) . . ?
C34 C35 C36 121.6(10) . . ?
C31 C36 C35 118.8(10) . . ?
C38 C37 C42 117.2(8) . . ?
C38 C37 C15 122.0(8) . . ?
C42 C37 C15 120.7(7) . . ?
C39 C38 C37 119.8(9) . . ?
C40 C39 C38 121.2(8) . . ?
C41 C40 C39 119.1(8) . . ?
C42 C41 C40 121.6(9) . . ?
C41 C42 C37 121.0(8) . . ?
C43 O3 Zn 126.9(6) . . ?
O3 C43 C44 110.4(9) . . ?
Cl12 C1S Cl10 111.1(6) . . ?
Cl12 C1S Cl11 108.8(5) . . ?
Cl10 C1S Cl11 108.4(6) . . ?
Cl20 C2S Cl21 112.1(6) . . ?
Cl20 C2S Cl22 110.3(6) . . ?
Cl21 C2S Cl22 110.4(5) . . ?
Cl31 C3S Cl30 115.1(8) . . ?
Cl31 C3S Cl32 111.4(8) . . ?
Cl30 C3S Cl32 109.8(7) . . ?
Cl41 C4S Cl40 113.1(8) . . ?
Cl41 C4S Cl42 108.0(7) . . ?
Cl40 C4S Cl42 111.8(7) . . ?

loop_
_geom_bond_atom_site_label_1
_geom_bond_atom_site_label_2
_geom_bond_distance
_geom_bond_site_symmetry_2
_geom_bond_publ_flag
Ru C2a 1.870(8) . ?
Ru C1a 1.878(10) . ?
Ru N6 2.161(6) . ?
Ru N5 2.168(6) 3_766 ?
Ru Cl2 2.386(2) . ?
Ru Cl1 2.399(3) . ?
C1a O1a 1.128(11) . ?
C2a O2a 1.143(10) . ?
Zn N4 2.057(6) . ?
Zn N3 2.061(6) . ?
Zn N1 2.062(6) . ?
Zn N2 2.085(6) . ?
Zn O3 2.162(6) . ?
N1 C1 1.350(10) . ?
N1 C4 1.368(9) . ?
N2 C6 1.358(10) . ?
N2 C9 1.359(10) . ?
N3 C11 1.369(10) . ?
N3 C14 1.390(9) . ?
N4 C19 1.360(10) . ?
N4 C16 1.385(10) . ?
C1 C20 1.402(10) . ?
C1 C2 1.441(11) . ?
C2 C3 1.340(11) . ?
C3 C4 1.441(11) . ?
C4 C5 1.403(11) . ?
C5 C6 1.385(11) . ?
C5 C28 1.522(10) . ?
C6 C7 1.423(12) . ?
C7 C8 1.362(12) . ?
C8 C9 1.418(10) . ?
C9 C10 1.405(11) . ?
C10 C11 1.401(10) . ?
C10 C23 1.499(11) . ?
C11 C12 1.427(11) . ?
C12 C13 1.367(11) . ?
C13 C14 1.431(12) . ?
C14 C15 1.398(11) . ?
C15 C16 1.409(12) . ?
C15 C37 1.491(11) . ?
C16 C17 1.412(11) . ?
C17 C18 1.348(12) . ?
C18 C19 1.444(11) . ?
C19 C20 1.400(11) . ?
C20 C31 1.522(11) . ?
N5 C21 1.346(11) . ?
N5 C25 1.356(10) . ?
N5 Ru 2.168(6) 3_766 ?
C21 C22 1.387(12) . ?
C22 C23 1.393(12) . ?
C23 C24 1.382(11) . ?
C24 C25 1.374(11) . ?
N6 C26 1.351(11) . ?
N6 C30 1.359(11) . ?
C26 C27 1.358(11) . ?
C27 C28 1.372(12) . ?
C28 C29 1.373(12) . ?
C29 C30 1.371(11) . ?
C31 C32 1.366(13) . ?
C31 C36 1.378(13) . ?
C32 C33 1.386(13) . ?
C33 C34 1.361(14) . ?
C34 C35 1.355(15) . ?
C35 C36 1.398(14) . ?
C37 C38 1.402(12) . ?
C37 C42 1.403(12) . ?
C38 C39 1.374(12) . ?
C39 C40 1.367(13) . ?
C40 C41 1.356(13) . ?
C41 C42 1.347(12) . ?
O3 C43 1.434(11) . ?
C43 C44 1.495(16) . ?
C1S Cl12 1.739(11) . ?
C1S Cl10 1.744(10) . ?
C1S Cl11 1.784(12) . ?
C2S Cl20 1.727(10) . ?
C2S Cl21 1.738(10) . ?
C2S Cl22 1.767(11) . ?
C3S Cl31 1.690(13) . ?
C3S Cl30 1.726(13) . ?
C3S Cl32 1.790(15) . ?
C4S Cl41 1.715(14) . ?
C4S Cl40 1.723(13) . ?
C4S Cl42 1.747(13) . ?

loop_
_geom_torsion_atom_site_label_1
_geom_torsion_atom_site_label_2
_geom_torsion_atom_site_label_3
_geom_torsion_atom_site_label_4
_geom_torsion
_geom_torsion_site_symmetry_1
_geom_torsion_site_symmetry_2
_geom_torsion_site_symmetry_3
_geom_torsion_site_symmetry_4
_geom_torsion_publ_flag
C2a Ru C1a O1a -15(31) . . . . ?
N6 Ru C1a O1a 165(31) . . . . ?
N5 Ru C1a O1a -105(39) 3_766 . . . ?
Cl2 Ru C1a O1a 77(31) . . . . ?
Cl1 Ru C1a O1a -105(31) . . . . ?
C1a Ru C2a O2a -88(28) . . . . ?
N6 Ru C2a O2a 79(33) . . . . ?
N5 Ru C2a O2a 91(28) 3_766 . . . ?
Cl2 Ru C2a O2a -180(100) . . . . ?
Cl1 Ru C2a O2a 1(28) . . . . ?
N4 Zn N1 C1 9.9(7) . . . . ?
N3 Zn N1 C1 92.6(12) . . . . ?
N2 Zn N1 C1 174.9(7) . . . . ?
O3 Zn N1 C1 -85.2(7) . . . . ?
N4 Zn N1 C4 -174.6(7) . . . . ?
N3 Zn N1 C4 -91.9(11) . . . . ?
N2 Zn N1 C4 -9.6(7) . . . . ?
O3 Zn N1 C4 90.3(7) . . . . ?
N4 Zn N2 C6 90.3(11) . . . . ?
N3 Zn N2 C6 172.8(6) . . . . ?
N1 Zn N2 C6 6.2(6) . . . . ?
O3 Zn N2 C6 -90.7(6) . . . . ?
N4 Zn N2 C9 -88.7(12) . . . . ?
N3 Zn N2 C9 -6.2(7) . . . . ?
N1 Zn N2 C9 -172.8(7) . . . . ?
O3 Zn N2 C9 90.3(7) . . . . ?
N4 Zn N3 C11 176.7(7) . . . . ?
N1 Zn N3 C11 94.0(11) . . . . ?
N2 Zn N3 C11 11.6(7) . . . . ?
O3 Zn N3 C11 -88.2(7) . . . . ?
N4 Zn N3 C14 -15.6(6) . . . . ?
N1 Zn N3 C14 -98.3(11) . . . . ?
N2 Zn N3 C14 179.3(6) . . . . ?
O3 Zn N3 C14 79.5(6) . . . . ?
N3 Zn N4 C19 -177.5(7) . . . . ?
N1 Zn N4 C19 -10.8(7) . . . . ?
N2 Zn N4 C19 -95.0(11) . . . . ?
O3 Zn N4 C19 86.0(7) . . . . ?
N3 Zn N4 C16 16.4(6) . . . . ?
N1 Zn N4 C16 -177.0(6) . . . . ?
N2 Zn N4 C16 98.9(11) . . . . ?
O3 Zn N4 C16 -80.1(6) . . . . ?
C4 N1 C1 C20 176.3(8) . . . . ?
Zn N1 C1 C20 -7.5(12) . . . . ?
C4 N1 C1 C2 -0.5(9) . . . . ?
Zn N1 C1 C2 175.7(5) . . . . ?
N1 C1 C2 C3 0.1(9) . . . . ?
C20 C1 C2 C3 -176.7(8) . . . . ?
C1 C2 C3 C4 0.4(9) . . . . ?
C1 N1 C4 C5 -174.9(8) . . . . ?
Zn N1 C4 C5 8.9(12) . . . . ?
C1 N1 C4 C3 0.7(9) . . . . ?
Zn N1 C4 C3 -175.6(5) . . . . ?
C2 C3 C4 N1 -0.7(9) . . . . ?
C2 C3 C4 C5 174.9(8) . . . . ?
N1 C4 C5 C6 -1.0(13) . . . . ?
C3 C4 C5 C6 -175.9(8) . . . . ?
N1 C4 C5 C28 176.0(7) . . . . ?
C3 C4 C5 C28 1.1(12) . . . . ?
C9 N2 C6 C5 177.6(8) . . . . ?
Zn N2 C6 C5 -1.5(11) . . . . ?
C9 N2 C6 C7 1.6(9) . . . . ?
Zn N2 C6 C7 -177.6(6) . . . . ?
C4 C5 C6 N2 -3.0(13) . . . . ?
C28 C5 C6 N2 -179.9(7) . . . . ?
C4 C5 C6 C7 172.5(8) . . . . ?
C28 C5 C6 C7 -4.4(12) . . . . ?
N2 C6 C7 C8 -2.5(10) . . . . ?
C5 C6 C7 C8 -178.6(8) . . . . ?
C6 C7 C8 C9 2.3(10) . . . . ?
C6 N2 C9 C10 -179.2(8) . . . . ?
Zn N2 C9 C10 0.0(12) . . . . ?
C6 N2 C9 C8 -0.1(9) . . . . ?
Zn N2 C9 C8 179.0(5) . . . . ?
C7 C8 C9 N2 -1.5(10) . . . . ?
C7 C8 C9 C10 177.6(8) . . . . ?
N2 C9 C10 C11 4.6(14) . . . . ?
C8 C9 C10 C11 -174.4(8) . . . . ?
N2 C9 C10 C23 -175.0(8) . . . . ?
C8 C9 C10 C23 6.1(12) . . . . ?
C14 N3 C11 C10 178.9(8) . . . . ?
Zn N3 C11 C10 -11.4(11) . . . . ?
C14 N3 C11 C12 0.1(9) . . . . ?
Zn N3 C11 C12 169.8(6) . . . . ?
C9 C10 C11 N3 1.5(14) . . . . ?
C23 C10 C11 N3 -178.9(7) . . . . ?
C9 C10 C11 C12 -179.9(8) . . . . ?
C23 C10 C11 C12 -0.4(13) . . . . ?
N3 C11 C12 C13 0.1(10) . . . . ?
C10 C11 C12 C13 -178.6(8) . . . . ?
C11 C12 C13 C14 -0.3(10) . . . . ?
C11 N3 C14 C15 180.0(8) . . . . ?
Zn N3 C14 C15 10.1(11) . . . . ?
C11 N3 C14 C13 -0.3(9) . . . . ?
Zn N3 C14 C13 -170.1(5) . . . . ?
C12 C13 C14 N3 0.4(10) . . . . ?
C12 C13 C14 C15 -179.9(8) . . . . ?
N3 C14 C15 C16 1.5(13) . . . . ?
C13 C14 C15 C16 -178.2(8) . . . . ?
N3 C14 C15 C37 -179.3(7) . . . . ?
C13 C14 C15 C37 1.0(12) . . . . ?
C19 N4 C16 C15 179.9(8) . . . . ?
Zn N4 C16 C15 -11.7(11) . . . . ?
C19 N4 C16 C17 -0.7(9) . . . . ?
Zn N4 C16 C17 167.6(5) . . . . ?
C14 C15 C16 N4 -0.7(13) . . . . ?
C37 C15 C16 N4 -179.9(7) . . . . ?
C14 C15 C16 C17 -179.9(8) . . . . ?
C37 C15 C16 C17 0.9(12) . . . . ?
N4 C16 C17 C18 1.3(9) . . . . ?
C15 C16 C17 C18 -179.4(8) . . . . ?
C16 C17 C18 C19 -1.2(9) . . . . ?
C16 N4 C19 C20 178.0(8) . . . . ?
Zn N4 C19 C20 9.6(12) . . . . ?
C16 N4 C19 C18 0.0(9) . . . . ?
Zn N4 C19 C18 -168.4(5) . . . . ?
C17 C18 C19 N4 0.8(10) . . . . ?
C17 C18 C19 C20 -177.2(8) . . . . ?
N4 C19 C20 C1 -3.0(14) . . . . ?
C18 C19 C20 C1 174.7(8) . . . . ?
N4 C19 C20 C31 175.5(8) . . . . ?
C18 C19 C20 C31 -6.8(13) . . . . ?
N1 C1 C20 C19 1.8(14) . . . . ?
C2 C1 C20 C19 178.1(8) . . . . ?
N1 C1 C20 C31 -176.6(8) . . . . ?
C2 C1 C20 C31 -0.4(12) . . . . ?
C25 N5 C21 C22 -0.4(12) . . . . ?
Ru N5 C21 C22 -178.0(6) 3_766 . . . ?
N5 C21 C22 C23 -0.9(13) . . . . ?
C21 C22 C23 C24 1.5(12) . . . . ?
C21 C22 C23 C10 178.3(7) . . . . ?
C11 C10 C23 C24 56.3(11) . . . . ?
C9 C10 C23 C24 -124.1(8) . . . . ?
C11 C10 C23 C22 -120.3(8) . . . . ?
C9 C10 C23 C22 59.3(11) . . . . ?
C22 C23 C24 C25 -1.0(11) . . . . ?
C10 C23 C24 C25 -177.7(7) . . . . ?
C21 N5 C25 C24 0.9(11) . . . . ?
Ru N5 C25 C24 178.5(6) 3_766 . . . ?
C23 C24 C25 N5 -0.3(12) . . . . ?
C2a Ru N6 C26 72(15) . . . . ?
C1a Ru N6 C26 -120.5(7) . . . . ?
N5 Ru N6 C26 60.2(6) 3_766 . . . ?
Cl2 Ru N6 C26 -29.3(6) . . . . ?
Cl1 Ru N6 C26 150.3(6) . . . . ?
C2a Ru N6 C30 -110(15) . . . . ?
C1a Ru N6 C30 57.9(7) . . . . ?
N5 Ru N6 C30 -121.5(6) 3_766 . . . ?
Cl2 Ru N6 C30 149.1(6) . . . . ?
Cl1 Ru N6 C30 -31.3(6) . . . . ?
C30 N6 C26 C27 -0.9(12) . . . . ?
Ru N6 C26 C27 177.6(7) . . . . ?
N6 C26 C27 C28 -0.2(14) . . . . ?
C26 C27 C28 C29 0.6(13) . . . . ?
C26 C27 C28 C5 179.4(8) . . . . ?
C6 C5 C28 C27 -64.0(11) . . . . ?
C4 C5 C28 C27 118.8(9) . . . . ?
C6 C5 C28 C29 114.9(9) . . . . ?
C4 C5 C28 C29 -62.4(11) . . . . ?
C27 C28 C29 C30 0.1(12) . . . . ?
C5 C28 C29 C30 -178.8(7) . . . . ?
C26 N6 C30 C29 1.6(12) . . . . ?
Ru N6 C30 C29 -176.9(6) . . . . ?
C28 C29 C30 N6 -1.2(13) . . . . ?
C19 C20 C31 C32 115.3(9) . . . . ?
C1 C20 C31 C32 -66.1(11) . . . . ?
C19 C20 C31 C36 -63.8(11) . . . . ?
C1 C20 C31 C36 114.8(9) . . . . ?
C36 C31 C32 C33 0.7(14) . . . . ?
C20 C31 C32 C33 -178.4(8) . . . . ?
C31 C32 C33 C34 1.2(15) . . . . ?
C32 C33 C34 C35 -2.9(15) . . . . ?
C33 C34 C35 C36 2.6(14) . . . . ?
C32 C31 C36 C35 -1.0(13) . . . . ?
C20 C31 C36 C35 178.1(8) . . . . ?
C34 C35 C36 C31 -0.7(14) . . . . ?
C14 C15 C37 C38 -114.9(9) . . . . ?
C16 C15 C37 C38 64.4(11) . . . . ?
C14 C15 C37 C42 67.7(11) . . . . ?
C16 C15 C37 C42 -113.0(9) . . . . ?
C42 C37 C38 C39 -1.6(12) . . . . ?
C15 C37 C38 C39 -179.0(8) . . . . ?
C37 C38 C39 C40 -0.3(13) . . . . ?
C38 C39 C40 C41 0.4(14) . . . . ?
C39 C40 C41 C42 1.4(15) . . . . ?
C40 C41 C42 C37 -3.3(14) . . . . ?
C38 C37 C42 C41 3.3(13) . . . . ?
C15 C37 C42 C41 -179.1(8) . . . . ?
N4 Zn O3 C43 100.0(7) . . . . ?
N3 Zn O3 C43 10.1(7) . . . . ?
N1 Zn O3 C43 -170.4(7) . . . . ?
N2 Zn O3 C43 -79.8(7) . . . . ?
Zn O3 C43 C44 -101.6(10) . . . . ?
